data_7018707
loop_
_publ_author_name
'Abrahams, Brendan F.'
'Abrahams, Carmel T.'
'Haywood, Marissa G.'
'Hudson, Timothy A.'
'Moubaraki, Boujemaa'
'Murray, Keith S.'
'Robson, Richard'

_publ_section_title
;
 3d-Metal derivatives of the [Cu(I)(SO(3))(4)](7-) ion: structure and
 magnetism.
;
_journal_issue 14
_journal_name_full 'Dalton transactions (Cambridge, England : 2003)'
_journal_page_first 4091
_journal_page_last 4099
_journal_paper_doi 10.1039/c2dt12337a
_journal_volume 41
_journal_year 2012
_chemical_formula_moiety '(Cu S4 O12 7-)2, (Fe3 O4 H6 7+), (Fe H12 O6 2+)2, (Na3 H12 O6 3+), (H2 O)'
_chemical_formula_sum 'Cu2 Fe5 H44 Na3 O47 S8'
_chemical_formula_weight 1528.14
_chemical_name_systematic
;
?
;
_space_group_IT_number 176
_symmetry_cell_setting hexagonal
_symmetry_space_group_name_Hall '-P 6c'
_symmetry_space_group_name_H-M 'P 63/m'
_atom_sites_solution_hydrogens geom
_atom_sites_solution_primary direct
_atom_sites_solution_secondary difmap
_audit_creation_method SHELXL-97
_cell_angle_alpha 90.00
_cell_angle_beta 90.00
_cell_angle_gamma 120.00
_cell_formula_units_Z 2
_cell_length_a 9.0550(3)
_cell_length_b 9.0550(3)
_cell_length_c 29.545(2)
_cell_measurement_reflns_used 6435
_cell_measurement_temperature 130(2)
_cell_measurement_theta_max 27.5
_cell_measurement_theta_min 2.6
_cell_volume 2097.93(17)
_computing_cell_refinement 'Bruker SMART'
_computing_data_collection 'Bruker SMART'
_computing_data_reduction 'Bruker SAINT'
_computing_structure_refinement 'SHELXL-97 (Sheldrick, 1997)'
_computing_structure_solution 'SHELXL-97 (Sheldrick, 1997)'
_diffrn_ambient_temperature 130(2)
_diffrn_measured_fraction_theta_full 0.995
_diffrn_measured_fraction_theta_max 0.995
_diffrn_measurement_device_type 'Bruker area detector'
_diffrn_measurement_method 'phi and omega scans'
_diffrn_radiation_monochromator graphite
_diffrn_radiation_source 'fine-focus sealed tube'
_diffrn_radiation_type MoK\a
_diffrn_radiation_wavelength 0.71073
_diffrn_reflns_av_R_equivalents 0.0395
_diffrn_reflns_av_sigmaI/netI 0.0246
_diffrn_reflns_limit_h_max 11
_diffrn_reflns_limit_h_min -11
_diffrn_reflns_limit_k_max 11
_diffrn_reflns_limit_k_min -11
_diffrn_reflns_limit_l_max 37
_diffrn_reflns_limit_l_min -33
_diffrn_reflns_number 12889
_diffrn_reflns_theta_full 27.50
_diffrn_reflns_theta_max 27.50
_diffrn_reflns_theta_min 2.60
_diffrn_standards_decay_% 1.000
_exptl_absorpt_coefficient_mu 3.238
_exptl_absorpt_correction_T_max 1.000
_exptl_absorpt_correction_T_min 0.722523
_exptl_absorpt_correction_type multi-scan
_exptl_absorpt_process_details
;
SHELDRICK G. M. SADABS
;
_exptl_crystal_colour brown
_exptl_crystal_density_diffrn 2.416
_exptl_crystal_density_method 'not measured'
_exptl_crystal_description 'hexagonal plate'
_exptl_crystal_F_000 1534
_exptl_crystal_size_max 0.3
_exptl_crystal_size_mid 0.25
_exptl_crystal_size_min 0.08
_refine_diff_density_max 1.781
_refine_diff_density_min -1.281
_refine_diff_density_rms 0.175
_refine_ls_extinction_method none
_refine_ls_goodness_of_fit_ref 1.388
_refine_ls_hydrogen_treatment mixed
_refine_ls_matrix_type full
_refine_ls_number_parameters 128
_refine_ls_number_reflns 1643
_refine_ls_number_restraints 7
_refine_ls_restrained_S_all 1.385
_refine_ls_R_factor_all 0.0635
_refine_ls_R_factor_gt 0.0619
_refine_ls_shift/su_max 0.000
_refine_ls_shift/su_mean 0.000
_refine_ls_structure_factor_coef Fsqd
_refine_ls_weighting_details 'calc w=1/[\s^2^(Fo^2^)+(0.0152P)^2^+25.4812P] where P=(Fo^2^+2Fc^2^)/3'
_refine_ls_weighting_scheme calc
_refine_ls_wR_factor_gt 0.1330
_refine_ls_wR_factor_ref 0.1336
_reflns_number_gt 1600
_reflns_number_total 1643
_reflns_threshold_expression >2sigma(I)
_cod_data_source_file c2dt12337a.txt
_cod_data_source_block fe32871m
_cod_depositor_comments
;
The following automatic conversions were performed:

'_symmetry_cell_setting' value 'Hexagonal' changed to 'hexagonal'
according to /home/saulius/struct/CIF-dictionaries/cif_core.dic
dictionary named 'cif_core.dic' version 2.4.1 from 2010-06-29.

Automatic conversion script
Id: cif_fix_values 1715 2011-07-08 13:25:40Z adriana 
;
_cod_original_cell_volume 2097.9(2)
_cod_original_sg_symbol_H-M P63/m
_cod_original_formula_sum 'H44 Cu2 Fe5 Na3 O47 S8'
_cod_database_code 7018707

loop_
_symmetry_equiv_pos_as_xyz
'x, y, z'
'-y, x-y, z'
'-x+y, -x, z'
'-x, -y, z+1/2'
'y, -x+y, z+1/2'
'x-y, x, z+1/2'
'-x, -y, -z'
'y, -x+y, -z'
'x-y, x, -z'
'x, y, -z-1/2'
'-y, x-y, -z-1/2'
'-x+y, -x, -z-1/2'

loop_
_atom_site_label
_atom_site_type_symbol
_atom_site_fract_x
_atom_site_fract_y
_atom_site_fract_z
_atom_site_U_iso_or_equiv
_atom_site_adp_type
_atom_site_occupancy
_atom_site_symmetry_multiplicity
_atom_site_calc_flag
_atom_site_refinement_flags
Cu1 Cu 0.6667 0.3333 0.14043(4) 0.0130(3) Uani 1 3 d S
Fe1 Fe 0.6667 0.3333 -0.09023(5) 0.0077(3) Uani 1 3 d S
Fe3 Fe 0.47847(16) 0.38677(15) 0.2500 0.0125(3) Uani 1 2 d S
S4 S 0.6667 0.3333 0.06429(8) 0.0101(5) Uani 1 3 d S
S5 S 0.40353(18) 0.13142(18) 0.16974(5) 0.0115(3) Uani 1 1 d .
O1 O 0.2618(6) 0.0225(6) 0.13882(15) 0.0165(9) Uani 1 1 d .
O2 O 0.3340(5) 0.2123(6) 0.20237(15) 0.0155(9) Uani 1 1 d .
O3 O 0.8336(5) 0.4661(6) 0.04447(15) 0.0161(9) Uani 1 1 d .
O4 O 0.1794(6) 0.1990(6) 0.05299(16) 0.0164(9) Uani 1 1 d D
O6 O 0.4310(6) 0.0059(6) 0.19943(15) 0.0153(9) Uani 1 1 d .
O7 O 0.8605(6) 0.5135(6) -0.04702(15) 0.0153(9) Uani 1 1 d D
O9 O 0.6667 0.3333 0.2500 0.017(2) Uani 1 6 d S
O10 O 0.2684(9) 0.4376(10) 0.2500 0.0213(14) Uani 1 2 d SD
O11 O 0.0000 0.0000 0.2500 0.046(4) Uani 1 6 d S
O12 O 0.6831(6) 0.5297(6) -0.13072(17) 0.0175(9) Uani 1 1 d D
Na2 Na 0.0000 0.0000 0.10797(15) 0.0139(8) Uani 1 3 d S
Na6 Na 0.0000 0.0000 0.0000 0.0087(11) Uani 1 6 d S
H41 H 0.171(11) 0.288(7) 0.049(3) 0.033(17) Uiso 1 1 d D
H42 H 0.287(3) 0.247(11) 0.058(3) 0.033(17) Uiso 1 1 d D
H71 H 0.961(4) 0.530(8) -0.050(2) 0.003(11) Uiso 1 1 d D
H72 H 0.848(8) 0.496(8) -0.0182(8) 0.003(11) Uiso 1 1 d D
H101 H 0.230(12) 0.443(13) 0.2239(16) 0.04(3) Uiso 1 1 d D
H121 H 0.785(5) 0.603(10) -0.139(3) 0.05(2) Uiso 1 1 d D
H122 H 0.637(12) 0.535(13) -0.1555(19) 0.05(2) Uiso 1 1 d D

loop_
_atom_site_aniso_label
_atom_site_aniso_U_11
_atom_site_aniso_U_22
_atom_site_aniso_U_33
_atom_site_aniso_U_23
_atom_site_aniso_U_13
_atom_site_aniso_U_12
Cu1 0.0135(4) 0.0135(4) 0.0120(6) 0.000 0.000 0.0067(2)
Fe1 0.0067(4) 0.0067(4) 0.0095(7) 0.000 0.000 0.0034(2)
Fe3 0.0128(6) 0.0108(6) 0.0119(6) 0.000 0.000 0.0044(5)
S4 0.0098(7) 0.0098(7) 0.0109(11) 0.000 0.000 0.0049(3)
S5 0.0102(7) 0.0108(7) 0.0131(7) -0.0003(5) -0.0005(5) 0.0050(5)
O1 0.016(2) 0.016(2) 0.016(2) -0.0023(18) -0.0044(18) 0.0075(18)
O2 0.013(2) 0.017(2) 0.018(2) -0.0010(18) 0.0023(17) 0.0080(18)
O3 0.009(2) 0.012(2) 0.021(2) 0.0006(18) 0.0005(17) 0.0008(17)
O4 0.012(2) 0.012(2) 0.026(2) -0.0010(18) -0.0023(18) 0.0072(18)
O6 0.018(2) 0.016(2) 0.016(2) 0.0045(17) 0.0005(17) 0.0110(19)
O7 0.015(2) 0.017(2) 0.016(2) 0.0026(18) 0.0018(18) 0.0085(19)
O9 0.020(3) 0.020(3) 0.010(5) 0.000 0.000 0.0102(17)
O10 0.024(4) 0.032(4) 0.013(3) 0.000 0.000 0.018(3)
O11 0.035(5) 0.035(5) 0.068(12) 0.000 0.000 0.018(3)
O12 0.016(2) 0.012(2) 0.024(2) 0.0015(19) -0.0016(19) 0.0062(18)
Na2 0.0124(12) 0.0124(12) 0.017(2) 0.000 0.000 0.0062(6)
Na6 0.0092(16) 0.0092(16) 0.008(3) 0.000 0.000 0.0046(8)

loop_
_atom_type_symbol
_atom_type_description
_atom_type_scat_dispersion_real
_atom_type_scat_dispersion_imag
_atom_type_scat_source
O O 0.0106 0.0060 'International Tables Vol C Tables 4.2.6.8 and 6.1.1.4'
H H 0.0000 0.0000 'International Tables Vol C Tables 4.2.6.8 and 6.1.1.4'
Na Na 0.0362 0.0249 'International Tables Vol C Tables 4.2.6.8 and 6.1.1.4'
S S 0.1246 0.1234 'International Tables Vol C Tables 4.2.6.8 and 6.1.1.4'
Fe Fe 0.3463 0.8444 'International Tables Vol C Tables 4.2.6.8 and 6.1.1.4'
Cu Cu 0.3201 1.2651 'International Tables Vol C Tables 4.2.6.8 and 6.1.1.4'

loop_
_geom_angle_atom_site_label_1
_geom_angle_atom_site_label_2
_geom_angle_atom_site_label_3
_geom_angle
_geom_angle_site_symmetry_1
_geom_angle_site_symmetry_3
S4 Cu1 S5 111.85(5) . 2_655
S4 Cu1 S5 111.85(5) . .
S5 Cu1 S5 106.99(5) 2_655 .
S4 Cu1 S5 111.85(5) . 3_665
S5 Cu1 S5 106.99(5) 2_655 3_665
S5 Cu1 S5 106.99(5) . 3_665
O9 Fe3 O2 96.17(13) . .
O9 Fe3 O2 96.17(13) . 10_556
O2 Fe3 O2 87.8(3) . 10_556
O9 Fe3 O6 97.06(13) . 3_665
O2 Fe3 O6 88.32(17) . 3_665
O2 Fe3 O6 166.53(19) 10_556 3_665
O9 Fe3 O6 97.06(13) . 12_666
O2 Fe3 O6 166.53(18) . 12_666
O2 Fe3 O6 88.32(17) 10_556 12_666
O6 Fe3 O6 92.5(2) 3_665 12_666
O9 Fe3 O10 178.4(2) . .
O2 Fe3 O10 82.71(19) . .
O2 Fe3 O10 82.71(19) 10_556 .
O6 Fe3 O10 84.01(19) 3_665 .
O6 Fe3 O10 84.01(19) 12_666 .
O3 S4 O3 105.8(2) 3_665 .
O3 S4 O3 105.8(2) 3_665 2_655
O3 S4 O3 105.8(2) . 2_655
O3 S4 Cu1 112.94(19) 3_665 .
O3 S4 Cu1 112.94(19) . .
O3 S4 Cu1 112.94(19) 2_655 .
O1 S5 O2 106.4(3) . .
O1 S5 O6 105.3(3) . .
O2 S5 O6 104.5(2) . .
O1 S5 Cu1 120.0(2) . .
O2 S5 Cu1 111.38(18) . .
O6 S5 Cu1 108.04(18) . .
S5 O2 Fe3 123.5(3) . .
S5 O6 Fe3 121.6(3) . 2_655
S5 O1 Na2 140.0(3) . .
O12 Fe1 O12 90.38(19) 3_665 2_655
O12 Fe1 O12 90.38(19) 3_665 .
O12 Fe1 O12 90.38(19) 2_655 .
O12 Fe1 O7 91.40(18) 3_665 .
O12 Fe1 O7 177.95(19) 2_655 .
O12 Fe1 O7 90.60(17) . .
O12 Fe1 O7 90.60(17) 3_665 3_665
O12 Fe1 O7 91.40(18) 2_655 3_665
O12 Fe1 O7 177.95(19) . 3_665
O7 Fe1 O7 87.58(18) . 3_665
O12 Fe1 O7 177.95(19) 3_665 2_655
O12 Fe1 O7 90.60(17) 2_655 2_655
O12 Fe1 O7 91.40(18) . 2_655
O7 Fe1 O7 87.58(18) . 2_655
O7 Fe1 O7 87.58(18) 3_665 2_655
O4 Na6 O4 79.65(18) 7 9
O4 Na6 O4 79.65(18) 7 8
O4 Na6 O4 79.65(18) 9 8
O4 Na6 O4 180.0(3) 7 .
O4 Na6 O4 100.35(18) 9 .
O4 Na6 O4 100.35(18) 8 .
O4 Na6 O4 100.35(18) 7 2
O4 Na6 O4 100.35(18) 9 2
O4 Na6 O4 180.00(18) 8 2
O4 Na6 O4 79.65(18) . 2
O4 Na6 O4 100.35(18) 7 3
O4 Na6 O4 180.00(18) 9 3
O4 Na6 O4 100.35(18) 8 3
O4 Na6 O4 79.65(18) . 3
O4 Na6 O4 79.65(18) 2 3
O4 Na6 Na2 47.69(12) 7 7
O4 Na6 Na2 47.69(12) 9 7
O4 Na6 Na2 47.69(12) 8 7
O4 Na6 Na2 132.31(12) . 7
O4 Na6 Na2 132.31(12) 2 7
O4 Na6 Na2 132.31(12) 3 7
O4 Na6 Na2 132.31(12) 7 .
O4 Na6 Na2 132.31(12) 9 .
O4 Na6 Na2 132.31(12) 8 .
O4 Na6 Na2 47.69(12) . .
O4 Na6 Na2 47.69(12) 2 .
O4 Na6 Na2 47.69(12) 3 .
Na2 Na6 Na2 180.0 7 .
Na6 O4 Na2 85.68(17) . .
O4 Na2 O4 78.0(2) 2 3
O4 Na2 O4 78.0(2) 2 .
O4 Na2 O4 78.0(2) 3 .
O4 Na2 O1 158.5(2) 2 .
O4 Na2 O1 84.90(15) 3 .
O4 Na2 O1 85.68(16) . .
O4 Na2 O1 84.90(15) 2 3
O4 Na2 O1 85.68(16) 3 3
O4 Na2 O1 158.5(2) . 3
O1 Na2 O1 107.01(15) . 3
O4 Na2 O1 85.68(15) 2 2
O4 Na2 O1 158.5(2) 3 2
O4 Na2 O1 84.90(15) . 2
O1 Na2 O1 107.01(15) . 2
O1 Na2 O1 107.01(15) 3 2
O4 Na2 Na6 46.63(13) 2 .
O4 Na2 Na6 46.64(13) 3 .
O4 Na2 Na6 46.63(13) . .
O1 Na2 Na6 111.83(14) . .
O1 Na2 Na6 111.83(14) 3 .
O1 Na2 Na6 111.83(14) 2 .
Fe3 O9 Fe3 120.0 2_655 3_665
Fe3 O9 Fe3 120.000(1) 2_655 .
Fe3 O9 Fe3 120.0 3_665 .

loop_
_geom_bond_atom_site_label_1
_geom_bond_atom_site_label_2
_geom_bond_distance
_geom_bond_site_symmetry_2
Cu1 S4 2.250(3) .
Cu1 S5 2.3267(15) 2_655
Cu1 S5 2.3267(15) .
Cu1 S5 2.3267(15) 3_665
Fe3 O9 1.9907(13) .
Fe3 O2 2.030(5) .
Fe3 O2 2.030(5) 10_556
Fe3 O6 2.068(4) 3_665
Fe3 O6 2.068(4) 12_666
Fe3 O10 2.169(7) .
S4 O3 1.502(4) 3_665
S4 O3 1.502(4) .
S4 O3 1.502(4) 2_655
S5 O1 1.480(4) .
S5 O2 1.524(4) .
S5 O6 1.551(4) .
O6 Fe3 2.068(4) 2_655
O1 Na2 2.451(5) .
Fe1 O12 2.086(5) 3_665
Fe1 O12 2.086(5) 2_655
Fe1 O12 2.086(5) .
Fe1 O7 2.123(5) .
Fe1 O7 2.123(5) 3_665
Fe1 O7 2.123(5) 2_655
Na6 O4 2.326(5) 7
Na6 O4 2.326(5) 9
Na6 O4 2.326(5) 8
Na6 O4 2.326(5) .
Na6 O4 2.326(5) 2
Na6 O4 2.326(5) 3
Na6 Na2 3.190(4) 7
Na6 Na2 3.190(4) .
O4 Na2 2.366(6) .
Na2 O4 2.366(6) 2
Na2 O4 2.366(6) 3
Na2 O1 2.451(5) 3
Na2 O1 2.451(5) 2
O9 Fe3 1.9907(13) 2_655
O9 Fe3 1.9907(13) 3_665
